data_4126656
loop_
_publ_author_name
'Ji, Lei'
'Friedrich, Alexandra'
'Krummenacher, Ivo'
'Eichhorn, Antonius'
'Braunschweig, Holger'
'Moos, Michael'
'Hahn, Sebastian'
'Geyer, Florian L.'
'Tverskoy, Olena'
'Han, Jie'
'Lambert, Christoph'
'Dreuw, Andreas'
'Marder, Todd B.'
'Bunz, Uwe H. F.'

_publ_section_title
;
 Preparation, Properties, and Structures of the Radical Anions and
 Dianions of Azapentacenes.
;
_journal_name_full 'Journal of the American Chemical Society'
_journal_paper_doi 10.1021/jacs.7b09460
_journal_year 2017
_chemical_formula_moiety 'C40 H50 N4 Si2, C20 H40 K O8, C4 H8 O'
_chemical_formula_sum 'C64 H98 K N4 O9 Si2'
_chemical_formula_weight 1162.74
_space_group_crystal_system monoclinic
_space_group_IT_number 14
_space_group_name_Hall '-P 2yn'
_space_group_name_H-M_alt 'P 1 21/n 1'
_symmetry_space_group_name_Hall '-P 2yn'
_symmetry_space_group_name_H-M 'P 1 21/n 1'
_atom_sites_solution_hydrogens geom
_atom_sites_solution_primary iterative
_atom_sites_solution_secondary difmap
_audit_creation_date 2016-09-23
_audit_creation_method SHELXL-2014/7
_cell_angle_alpha 90
_cell_angle_beta 104.70(3)
_cell_angle_gamma 90
_cell_formula_units_Z 4
_cell_length_a 20.974(14)
_cell_length_b 11.896(9)
_cell_length_c 27.54(2)
_cell_measurement_reflns_used 7470
_cell_measurement_temperature 100(2)
_cell_measurement_theta_max 25.92
_cell_measurement_theta_min 2.19
_cell_volume 6646(8)
_computing_cell_refinement 'Saint+ ver. V8.34A (Bruker AXS)'
_computing_data_collection 'APEX3 ver. 2016.1-0 (Bruker AXS)'
_computing_data_reduction 'Saint+ ver. V8.34A (Bruker AXS)'
_computing_molecular_graphics 'ShelXLe (Huebschle et all, 2011)'
_computing_publication_material 'SHELXL-2014/7 (Sheldrick, 2014)'
_computing_structure_refinement 'SHELXL-2014/7 (Sheldrick, 2014)'
_computing_structure_solution 'SHELXT (Sheldrick, 2014)'
_diffrn_ambient_temperature 100(2)
_diffrn_detector 'CCD area detector (Apex2)'
_diffrn_detector_area_resol_mean 8.333
_diffrn_measured_fraction_theta_full 0.995
_diffrn_measured_fraction_theta_max 0.995
_diffrn_measurement_device_type 'Bruker X8-APEX II'
_diffrn_measurement_method '\f and \w scans'
_diffrn_radiation_monochromator 'multi-layer mirror'
_diffrn_radiation_type MoK\a
_diffrn_radiation_wavelength 0.71073
_diffrn_reflns_av_R_equivalents 0.0546
_diffrn_reflns_av_unetI/netI 0.0634
_diffrn_reflns_Laue_measured_fraction_full 0.995
_diffrn_reflns_Laue_measured_fraction_max 0.995
_diffrn_reflns_limit_h_max 25
_diffrn_reflns_limit_h_min -25
_diffrn_reflns_limit_k_max 14
_diffrn_reflns_limit_k_min -12
_diffrn_reflns_limit_l_max 33
_diffrn_reflns_limit_l_min -33
_diffrn_reflns_number 42577
_diffrn_reflns_point_group_measured_fraction_full 0.995
_diffrn_reflns_point_group_measured_fraction_max 0.995
_diffrn_reflns_theta_full 25.930
_diffrn_reflns_theta_max 25.930
_diffrn_reflns_theta_min 1.408
_diffrn_source 'rotating-anode (Nonius FR-591)'
_exptl_absorpt_coefficient_mu 0.171
_exptl_absorpt_correction_T_max 0.7453
_exptl_absorpt_correction_T_min 0.6584
_exptl_absorpt_correction_type multi-scan
_exptl_absorpt_process_details 'SadAbs 2014/5 (Bruker AXS)'
_exptl_crystal_colour green
_exptl_crystal_density_diffrn 1.162
_exptl_crystal_description plate
_exptl_crystal_F_000 2516
_exptl_crystal_recrystallization_method 'recrystallised from tetrahydrofurane by evaporation'
_exptl_crystal_size_max 0.568
_exptl_crystal_size_mid 0.183
_exptl_crystal_size_min 0.09
_refine_diff_density_max 0.349
_refine_diff_density_min -0.283
_refine_diff_density_rms 0.050
_refine_ls_extinction_method none
_refine_ls_goodness_of_fit_ref 1.012
_refine_ls_hydrogen_treatment constr
_refine_ls_matrix_type full
_refine_ls_number_parameters 809
_refine_ls_number_reflns 12903
_refine_ls_number_restraints 144
_refine_ls_restrained_S_all 1.014
_refine_ls_R_factor_all 0.0912
_refine_ls_R_factor_gt 0.0511
_refine_ls_shift/su_max 0.002
_refine_ls_shift/su_mean 0.000
_refine_ls_structure_factor_coef Fsqd
_refine_ls_weighting_details 'w=1/[\s^2^(Fo^2^)+(0.0482P)^2^+2.5384P] where P=(Fo^2^+2Fc^2^)/3'
_refine_ls_weighting_scheme calc
_refine_ls_wR_factor_gt 0.1044
_refine_ls_wR_factor_ref 0.1188
_reflns_Friedel_coverage 0.000
_reflns_number_gt 8610
_reflns_number_total 12903
_reflns_threshold_expression 'I > 2\s(I)'
_cod_data_source_file ja7b09460_si_001.cif
_cod_data_source_block cmpd_3K1
_cod_original_cell_volume 6646(9)
_cod_database_code 4126656
_shelx_shelxl_version_number 2014/7
_shelx_space_group_comment
;
The symmetry employed for this shelxl refinement is uniquely defined
by the following loop, which should always be used as a source of
symmetry information in preference to the above space-group names.
They are only intended as comments.
;
_shelx_estimated_absorpt_t_min 0.909
_shelx_estimated_absorpt_t_max 0.985

loop_
_space_group_symop_operation_xyz
'x, y, z'
'-x+1/2, y+1/2, -z+1/2'
'-x, -y, -z'
'x-1/2, -y-1/2, z-1/2'

loop_
_atom_site_label
_atom_site_type_symbol
_atom_site_fract_x
_atom_site_fract_y
_atom_site_fract_z
_atom_site_U_iso_or_equiv
_atom_site_adp_type
_atom_site_occupancy
_atom_site_site_symmetry_order
_atom_site_calc_flag
_atom_site_refinement_flags_posn
_atom_site_refinement_flags_adp
_atom_site_refinement_flags_occupancy
_atom_site_disorder_assembly
_atom_site_disorder_group
K1 K 0.54640(2) 0.15650(4) 0.78081(2) 0.02330(13) Uani 1 1 d . . . . .
Si1 Si 0.32181(3) 0.65172(5) 0.86446(2) 0.02097(15) Uani 1 1 d . . . . .
N1 N 0.59995(9) 0.65680(15) 0.73503(7) 0.0233(4) Uani 1 1 d . . . . .
C1 C 0.42456(11) 0.66382(18) 0.74091(8) 0.0189(5) Uani 1 1 d . . . . .
Si2 Si 0.61316(3) 0.67284(5) 0.55035(2) 0.01943(15) Uani 1 1 d . . . . .
N2 N 0.69436(10) 0.64597(16) 0.79949(8) 0.0277(5) Uani 1 1 d . . . . .
C2 C 0.39189(11) 0.67040(18) 0.68871(8) 0.0189(5) Uani 1 1 d . . . . .
N3 N 0.61678(9) 0.64204(16) 0.87168(7) 0.0246(4) Uani 1 1 d . . . . .
C3 C 0.32210(11) 0.67210(19) 0.67125(9) 0.0234(5) Uani 1 1 d . . . . .
H3 H 0.2962 0.6700 0.6950 0.028 Uiso 1 1 calc R U . . .
N4 N 0.52240(9) 0.65034(15) 0.80753(7) 0.0218(4) Uani 1 1 d . . . . .
C4 C 0.29116(12) 0.6767(2) 0.62105(9) 0.0279(6) Uani 1 1 d . . . . .
H4 H 0.2444 0.6775 0.6103 0.034 Uiso 1 1 calc R U . . .
C5 C 0.32910(12) 0.6803(2) 0.58536(9) 0.0285(6) Uani 1 1 d . . . . .
H5 H 0.3077 0.6837 0.5506 0.034 Uiso 1 1 calc R U . . .
C6 C 0.39606(12) 0.67911(18) 0.60045(8) 0.0249(5) Uani 1 1 d . . . . .
H6 H 0.4206 0.6821 0.5759 0.030 Uiso 1 1 calc R U . . .
C7 C 0.43056(11) 0.67343(18) 0.65248(8) 0.0210(5) Uani 1 1 d . . . . .
C8 C 0.50068(11) 0.66974(18) 0.66883(8) 0.0205(5) Uani 1 1 d . . . . .
C9 C 0.53317(11) 0.66211(18) 0.72088(8) 0.0213(5) Uani 1 1 d . . . . .
C10 C 0.62822(11) 0.64972(18) 0.78499(9) 0.0229(5) Uani 1 1 d . . . . .
C11 C 0.72245(12) 0.64052(19) 0.84973(10) 0.0274(6) Uani 1 1 d . . . . .
C12 C 0.79238(12) 0.6382(2) 0.86764(10) 0.0333(6) Uani 1 1 d . . . . .
H12 H 0.8187 0.6395 0.8442 0.040 Uiso 1 1 calc R U . . .
C13 C 0.82236(13) 0.6343(2) 0.91788(11) 0.0352(7) Uani 1 1 d . . . . .
H13 H 0.8691 0.6322 0.9290 0.042 Uiso 1 1 calc R U . . .
C14 C 0.78401(13) 0.6333(2) 0.95343(10) 0.0341(6) Uani 1 1 d . . . . .
H14 H 0.8052 0.6314 0.9883 0.041 Uiso 1 1 calc R U . . .
C15 C 0.71673(12) 0.63496(19) 0.93785(9) 0.0294(6) Uani 1 1 d . . . . .
H15 H 0.6916 0.6335 0.9621 0.035 Uiso 1 1 calc R U . . .
C16 C 0.68367(12) 0.63888(19) 0.88574(9) 0.0247(5) Uani 1 1 d . . . . .
C19 C 0.38708(10) 0.65998(18) 0.77808(8) 0.0195(5) Uani 1 1 d . . . . .
C18 C 0.49406(11) 0.65840(18) 0.75731(8) 0.0193(5) Uani 1 1 d . . . . .
C17 C 0.58875(11) 0.64682(18) 0.82182(8) 0.0214(5) Uani 1 1 d . . . . .
C20 C 0.35670(11) 0.65631(19) 0.80961(8) 0.0216(5) Uani 1 1 d . . . . .
C21 C 0.53892(11) 0.67216(18) 0.63239(9) 0.0234(5) Uani 1 1 d . . . . .
C22 C 0.56830(12) 0.67413(19) 0.59986(9) 0.0248(5) Uani 1 1 d . . . . .
O1_1 O 0.56919(8) -0.05244(13) 0.82769(6) 0.0273(4) Uani 1 1 d . . . . .
O2_1 O 0.67753(8) 0.07842(13) 0.81368(6) 0.0274(4) Uani 1 1 d . . . . .
O3_1 O 0.64516(7) 0.24292(12) 0.73585(6) 0.0230(4) Uani 1 1 d . . . . .
O4_1 O 0.52501(8) 0.35690(13) 0.72690(6) 0.0250(4) Uani 1 1 d . . . . .
O5_1 O 0.41635(8) 0.24545(13) 0.75551(6) 0.0264(4) Uani 1 1 d . . . . .
O6_1 O 0.44750(8) 0.05675(12) 0.82097(6) 0.0252(4) Uani 1 1 d . . . . .
C1_1 C 0.63537(12) -0.0651(2) 0.85738(9) 0.0305(6) Uani 1 1 d . . . . .
H1A_1 H 0.6426 -0.1431 0.8702 0.037 Uiso 1 1 calc R U . . .
H1B_1 H 0.6436 -0.0134 0.8865 0.037 Uiso 1 1 calc R U . . .
C2_1 C 0.68160(12) -0.0389(2) 0.82541(10) 0.0305(6) Uani 1 1 d . . . . .
H2A_1 H 0.7273 -0.0587 0.8436 0.037 Uiso 1 1 calc R U . . .
H2B_1 H 0.6696 -0.0836 0.7941 0.037 Uiso 1 1 calc R U . . .
C3_1 C 0.72188(12) 0.1117(2) 0.78442(9) 0.0282(6) Uani 1 1 d . . . . .
H3A_1 H 0.7150 0.0641 0.7540 0.034 Uiso 1 1 calc R U . . .
H3B_1 H 0.7680 0.1020 0.8043 0.034 Uiso 1 1 calc R U . . .
C4_1 C 0.70951(11) 0.23266(19) 0.76953(9) 0.0248(5) Uani 1 1 d . . . . .
H4A_1 H 0.7123 0.2794 0.7997 0.030 Uiso 1 1 calc R U . . .
H4B_1 H 0.7433 0.2593 0.7528 0.030 Uiso 1 1 calc R U . . .
C5_1 C 0.63361(12) 0.35451(19) 0.71616(9) 0.0256(5) Uani 1 1 d . . . . .
H5A_1 H 0.6607 0.3688 0.6922 0.031 Uiso 1 1 calc R U . . .
H5B_1 H 0.6459 0.4100 0.7437 0.031 Uiso 1 1 calc R U . . .
C6_1 C 0.56187(12) 0.3659(2) 0.69011(8) 0.0268(6) Uani 1 1 d . . . . .
H6A_1 H 0.5535 0.4396 0.6729 0.032 Uiso 1 1 calc R U . . .
H6B_1 H 0.5485 0.3059 0.6646 0.032 Uiso 1 1 calc R U . . .
C7_1 C 0.45653(11) 0.3800(2) 0.70715(9) 0.0254(5) Uani 1 1 d . . . . .
H7A_1 H 0.4376 0.3284 0.6790 0.030 Uiso 1 1 calc R U . . .
H7B_1 H 0.4505 0.4582 0.6944 0.030 Uiso 1 1 calc R U . . .
C8_1 C 0.42244(12) 0.36421(19) 0.74839(9) 0.0260(6) Uani 1 1 d . . . . .
H8A_1 H 0.4484 0.3994 0.7798 0.031 Uiso 1 1 calc R U . . .
H8B_1 H 0.3783 0.3997 0.7391 0.031 Uiso 1 1 calc R U . . .
C9_1 C 0.38227(12) 0.2188(2) 0.79282(9) 0.0308(6) Uani 1 1 d . . . . .
H9A_1 H 0.3366 0.2478 0.7826 0.037 Uiso 1 1 calc R U . . .
H9B_1 H 0.4048 0.2538 0.8253 0.037 Uiso 1 1 calc R U . . .
C10_1 C 0.38178(12) 0.0931(2) 0.79814(9) 0.0296(6) Uani 1 1 d . . . . .
H10A_1 H 0.3520 0.0710 0.8192 0.035 Uiso 1 1 calc R U . . .
H10B_1 H 0.3657 0.0576 0.7647 0.035 Uiso 1 1 calc R U . . .
C11_1 C 0.45448(12) -0.06306(19) 0.82213(9) 0.0274(6) Uani 1 1 d . . . . .
H11A_1 H 0.4484 -0.0925 0.7876 0.033 Uiso 1 1 calc R U . . .
H11B_1 H 0.4207 -0.0976 0.8369 0.033 Uiso 1 1 calc R U . . .
C12_1 C 0.52202(12) -0.0914(2) 0.85328(9) 0.0278(6) Uani 1 1 d . . . . .
H12A_1 H 0.5298 -0.0548 0.8866 0.033 Uiso 1 1 calc R U . . .
H12B_1 H 0.5263 -0.1737 0.8584 0.033 Uiso 1 1 calc R U . . .
C1_2 C 0.24903(12) 0.5519(2) 0.85140(9) 0.0253(5) Uani 1 1 d . . . . .
H1_2 H 0.2093 0.5975 0.8351 0.030 Uiso 1 1 calc R U . . .
C2_2 C 0.25338(14) 0.4571(2) 0.81458(10) 0.0369(7) Uani 1 1 d . . . . .
H2A_2 H 0.2900 0.4070 0.8300 0.055 Uiso 1 1 calc R U . . .
H2B_2 H 0.2608 0.4894 0.7837 0.055 Uiso 1 1 calc R U . . .
H2C_2 H 0.2121 0.4144 0.8065 0.055 Uiso 1 1 calc R U . . .
C3_2 C 0.23610(13) 0.5027(2) 0.90003(10) 0.0340(6) Uani 1 1 d . . . . .
H3A_2 H 0.1963 0.4560 0.8915 0.051 Uiso 1 1 calc R U . . .
H3B_2 H 0.2300 0.5641 0.9221 0.051 Uiso 1 1 calc R U . . .
H3C_2 H 0.2738 0.4566 0.9173 0.051 Uiso 1 1 calc R U . . .
C1_3 C 0.29486(13) 0.8000(2) 0.87380(9) 0.0295(6) Uani 1 1 d . . . . .
H1_3 H 0.3354 0.8477 0.8816 0.035 Uiso 1 1 calc R U . . .
C2_3 C 0.26334(16) 0.8121(2) 0.91829(11) 0.0520(8) Uani 1 1 d . . . . .
H2A_3 H 0.2542 0.8916 0.9230 0.078 Uiso 1 1 calc R U . . .
H2B_3 H 0.2937 0.7831 0.9488 0.078 Uiso 1 1 calc R U . . .
H2C_3 H 0.2221 0.7693 0.9114 0.078 Uiso 1 1 calc R U . . .
C3_3 C 0.24878(14) 0.8476(2) 0.82595(11) 0.0431(7) Uani 1 1 d . . . . .
H3A_3 H 0.2088 0.8016 0.8165 0.065 Uiso 1 1 calc R U . . .
H3B_3 H 0.2711 0.8466 0.7987 0.065 Uiso 1 1 calc R U . . .
H3C_3 H 0.2369 0.9251 0.8320 0.065 Uiso 1 1 calc R U . . .
C1_5 C 0.54765(11) 0.6552(2) 0.48959(8) 0.0247(5) Uani 1 1 d . . . . .
H1_5 H 0.5180 0.5937 0.4956 0.030 Uiso 1 1 calc R U . . .
C2_5 C 0.50432(12) 0.7611(2) 0.47749(10) 0.0342(6) Uani 1 1 d . . . . .
H2A_5 H 0.5311 0.8244 0.4713 0.051 Uiso 1 1 calc R U . . .
H2B_5 H 0.4860 0.7789 0.5060 0.051 Uiso 1 1 calc R U . . .
H2C_5 H 0.4683 0.7475 0.4476 0.051 Uiso 1 1 calc R U . . .
C3_5 C 0.57148(13) 0.6189(2) 0.44338(9) 0.0359(6) Uani 1 1 d . . . . .
H3A_5 H 0.5333 0.6071 0.4148 0.054 Uiso 1 1 calc R U . . .
H3B_5 H 0.5966 0.5488 0.4509 0.054 Uiso 1 1 calc R U . . .
H3C_5 H 0.5997 0.6778 0.4351 0.054 Uiso 1 1 calc R U . . .
C1_6 C 0.65792(11) 0.81178(19) 0.55429(8) 0.0228(5) Uani 1 1 d . . . . .
H1_6 H 0.6244 0.8719 0.5536 0.027 Uiso 1 1 calc R U . . .
C2_6 C 0.70950(12) 0.8224(2) 0.60505(9) 0.0313(6) Uani 1 1 d . . . . .
H2A_6 H 0.7436 0.7650 0.6073 0.047 Uiso 1 1 calc R U . . .
H2B_6 H 0.6880 0.8118 0.6324 0.047 Uiso 1 1 calc R U . . .
H2C_6 H 0.7297 0.8972 0.6077 0.047 Uiso 1 1 calc R U . . .
C3_6 C 0.68860(12) 0.8355(2) 0.51018(9) 0.0305(6) Uani 1 1 d . . . . .
H3A_6 H 0.7107 0.9088 0.5151 0.046 Uiso 1 1 calc R U . . .
H3B_6 H 0.6539 0.8363 0.4787 0.046 Uiso 1 1 calc R U . . .
H3C_6 H 0.7207 0.7767 0.5086 0.046 Uiso 1 1 calc R U . . .
C1_7 C 0.67089(11) 0.54852(19) 0.56608(9) 0.0240(5) Uani 1 1 d . . . . .
H1_7 H 0.6955 0.5581 0.6020 0.029 Uiso 1 1 calc R U . . .
C2_7 C 0.63180(13) 0.4383(2) 0.56356(10) 0.0339(6) Uani 1 1 d . . . . .
H2A_7 H 0.6088 0.4223 0.5286 0.051 Uiso 1 1 calc R U . . .
H2B_7 H 0.5995 0.4458 0.5836 0.051 Uiso 1 1 calc R U . . .
H2C_7 H 0.6622 0.3766 0.5769 0.051 Uiso 1 1 calc R U . . .
C3_7 C 0.72330(12) 0.5366(2) 0.53640(10) 0.0334(6) Uani 1 1 d . . . . .
H3A_7 H 0.7485 0.4674 0.5465 0.050 Uiso 1 1 calc R U . . .
H3B_7 H 0.7531 0.6013 0.5433 0.050 Uiso 1 1 calc R U . . .
H3C_7 H 0.7018 0.5334 0.5004 0.050 Uiso 1 1 calc R U . . .
O1_9 O 0.50636(10) 0.02622(18) 0.70029(8) 0.0553(6) Uani 1 1 d . . . . .
C2_9 C 0.52801(15) -0.0102(3) 0.62308(12) 0.0545(9) Uani 1 1 d . . . . .
H2A_9 H 0.5424 0.0616 0.6111 0.065 Uiso 1 1 calc R U . . .
H2B_9 H 0.5426 -0.0731 0.6050 0.065 Uiso 1 1 calc R U . . .
C3_9 C 0.45460(15) -0.0121(3) 0.61573(11) 0.0557(9) Uani 1 1 d . . . . .
H3A_9 H 0.4357 -0.0835 0.5999 0.067 Uiso 1 1 calc R U . . .
H3B_9 H 0.4336 0.0513 0.5942 0.067 Uiso 1 1 calc R U . . .
C4_9 C 0.44440(14) -0.0011(3) 0.66807(11) 0.0470(8) Uani 1 1 d . . . . .
H4A_9 H 0.4119 0.0588 0.6689 0.056 Uiso 1 1 calc R U . . .
H4B_9 H 0.4279 -0.0727 0.6786 0.056 Uiso 1 1 calc R U . . .
C1_9 C 0.55503(14) -0.0224(2) 0.67906(11) 0.0433(7) Uani 1 1 d . . . . .
H1A_9 H 0.5619 -0.1026 0.6885 0.052 Uiso 1 1 calc R U . . .
H1B_9 H 0.5975 0.0178 0.6905 0.052 Uiso 1 1 calc R U . . .
C1_10 C 0.10209(17) 0.5732(2) 0.56163(11) 0.0508(8) Uani 1 1 d . . . . .
H1A_10 H 0.0648 0.5503 0.5754 0.061 Uiso 1 1 calc R U . . .
H1B_10 H 0.1401 0.5236 0.5759 0.061 Uiso 1 1 calc R U . . .
O1_10 O 0.11911(10) 0.68797(16) 0.57378(7) 0.0443(5) Uani 1 1 d . . . . .
C2_10 C 0.0830(2) 0.5648(3) 0.50532(13) 0.0708(11) Uani 1 1 d . . . . .
H2A_10 H 0.0356 0.5813 0.4914 0.085 Uiso 1 1 calc R U . . .
H2B_10 H 0.0929 0.4894 0.4939 0.085 Uiso 1 1 calc R U . . .
C3_10 C 0.12569(17) 0.6539(2) 0.49056(11) 0.0522(8) Uani 1 1 d . . . . .
H3A_10 H 0.1700 0.6241 0.4913 0.063 Uiso 1 1 calc R U . . .
H3B_10 H 0.1053 0.6838 0.4566 0.063 Uiso 1 1 calc R U . . .
C4_10 C 0.12917(15) 0.7419(2) 0.52992(10) 0.0394(7) Uani 1 1 d . . . . .
H4A_10 H 0.1728 0.7793 0.5377 0.047 Uiso 1 1 calc R U . . .
H4B_10 H 0.0948 0.7996 0.5178 0.047 Uiso 1 1 calc R U . . .
O1A_8 O 0.54139(15) 0.2829(2) 0.86228(9) 0.0332(7) Uani 0.748(4) 1 d . U P A 1
C1A_8 C 0.5444(2) 0.2257(3) 0.90834(13) 0.0353(9) Uani 0.748(4) 1 d . U P A 1
H1A1_8 H 0.5436 0.1432 0.9034 0.042 Uiso 0.748(4) 1 calc R U P A 1
H1A2_8 H 0.5068 0.2473 0.9220 0.042 Uiso 0.748(4) 1 calc R U P A 1
C2A_8 C 0.6084(2) 0.2621(3) 0.94302(16) 0.0489(11) Uani 0.748(4) 1 d . U P A 1
H2A1_8 H 0.6465 0.2240 0.9351 0.059 Uiso 0.748(4) 1 calc R U P A 1
H2A2_8 H 0.6091 0.2484 0.9786 0.059 Uiso 0.748(4) 1 calc R U P A 1
C3A_8 C 0.6074(4) 0.3882(7) 0.9311(4) 0.0423(15) Uani 0.748(4) 1 d . U P A 1
H3A1_8 H 0.6522 0.4211 0.9406 0.051 Uiso 0.748(4) 1 calc R U P A 1
H3A2_8 H 0.5783 0.4302 0.9479 0.051 Uiso 0.748(4) 1 calc R U P A 1
C4A_8 C 0.5786(2) 0.3853(5) 0.8722(2) 0.0324(11) Uani 0.748(4) 1 d . U P A 1
H4A1_8 H 0.5499 0.4511 0.8607 0.039 Uiso 0.748(4) 1 calc R U P A 1
H4A2_8 H 0.6146 0.3853 0.8549 0.039 Uiso 0.748(4) 1 calc R U P A 1
O1B_8 O 0.5826(5) 0.2622(7) 0.8673(3) 0.0402(15) Uani 0.252(4) 1 d . U P A 2
C2B_8 C 0.5646(7) 0.2917(10) 0.9468(5) 0.0452(18) Uani 0.252(4) 1 d . U P A 2
H2B1_8 H 0.5786 0.2711 0.9828 0.054 Uiso 0.252(4) 1 calc R U P A 2
H2B2_8 H 0.5180 0.3163 0.9370 0.054 Uiso 0.252(4) 1 calc R U P A 2
C3B_8 C 0.6177(13) 0.379(2) 0.9274(11) 0.041(2) Uani 0.252(4) 1 d . U P A 2
H3B1_8 H 0.6159 0.4557 0.9406 0.049 Uiso 0.252(4) 1 calc R U P A 2
H3B2_8 H 0.6635 0.3504 0.9383 0.049 Uiso 0.252(4) 1 calc R U P A 2
C4B_8 C 0.5972(8) 0.3768(16) 0.8806(7) 0.0325(18) Uani 0.252(4) 1 d . U P A 2
H4B1_8 H 0.6313 0.4056 0.8647 0.039 Uiso 0.252(4) 1 calc R U P A 2
H4B2_8 H 0.5571 0.4237 0.8695 0.039 Uiso 0.252(4) 1 calc R U P A 2
C1B_8 C 0.5832(7) 0.2035(10) 0.9106(4) 0.0350(17) Uani 0.252(4) 1 d . U P A 2
H1B1_8 H 0.6274 0.1714 0.9255 0.042 Uiso 0.252(4) 1 calc R U P A 2
H1B2_8 H 0.5506 0.1415 0.9036 0.042 Uiso 0.252(4) 1 calc R U P A 2
C1A_4 C 0.3925(4) 0.5957(7) 0.9171(3) 0.0242(13) Uani 0.66(2) 1 d . U P B 1
H1A_4 H 0.3763 0.5889 0.9481 0.029 Uiso 0.66(2) 1 calc R U P B 1
C2A_4 C 0.4503(4) 0.6790(9) 0.9279(3) 0.0415(18) Uani 0.66(2) 1 d . U P B 1
H2A1_4 H 0.4840 0.6540 0.9575 0.062 Uiso 0.66(2) 1 calc R U P B 1
H2A2_4 H 0.4345 0.7537 0.9342 0.062 Uiso 0.66(2) 1 calc R U P B 1
H2A3_4 H 0.4693 0.6825 0.8988 0.062 Uiso 0.66(2) 1 calc R U P B 1
C3A_4 C 0.4172(4) 0.4789(8) 0.9054(4) 0.0376(16) Uani 0.66(2) 1 d . U P B 1
H3A1_4 H 0.4338 0.4837 0.8753 0.056 Uiso 0.66(2) 1 calc R U P B 1
H3A2_4 H 0.3807 0.4250 0.8997 0.056 Uiso 0.66(2) 1 calc R U P B 1
H3A3_4 H 0.4526 0.4539 0.9339 0.056 Uiso 0.66(2) 1 calc R U P B 1
C1B_4 C 0.3879(8) 0.6246(13) 0.9229(6) 0.0260(17) Uani 0.34(2) 1 d . U P B 2
H1B_4 H 0.3668 0.6157 0.9514 0.031 Uiso 0.34(2) 1 calc R U P B 2
C2B_4 C 0.4413(7) 0.7184(15) 0.9368(6) 0.039(3) Uani 0.34(2) 1 d . U P B 2
H2B1_4 H 0.4743 0.6972 0.9675 0.058 Uiso 0.34(2) 1 calc R U P B 2
H2B2_4 H 0.4205 0.7894 0.9423 0.058 Uiso 0.34(2) 1 calc R U P B 2
H2B3_4 H 0.4628 0.7276 0.9093 0.058 Uiso 0.34(2) 1 calc R U P B 2
C3B_4 C 0.4218(9) 0.5127(15) 0.9159(7) 0.039(3) Uani 0.34(2) 1 d . U P B 2
H3B1_4 H 0.4434 0.5203 0.8884 0.058 Uiso 0.34(2) 1 calc R U P B 2
H3B2_4 H 0.3887 0.4527 0.9079 0.058 Uiso 0.34(2) 1 calc R U P B 2
H3B3_4 H 0.4548 0.4939 0.9470 0.058 Uiso 0.34(2) 1 calc R U P B 2

loop_
_atom_site_aniso_label
_atom_site_aniso_U_11
_atom_site_aniso_U_22
_atom_site_aniso_U_33
_atom_site_aniso_U_23
_atom_site_aniso_U_13
_atom_site_aniso_U_12
K1 0.0271(3) 0.0220(3) 0.0227(3) 0.0035(2) 0.0098(2) 0.0007(2)
Si1 0.0224(3) 0.0277(4) 0.0162(3) 0.0007(3) 0.0113(3) -0.0013(3)
N1 0.0253(11) 0.0229(11) 0.0269(11) 0.0000(9) 0.0163(9) -0.0012(9)
C1 0.0259(12) 0.0139(12) 0.0213(11) -0.0006(9) 0.0140(10) 0.0003(10)
Si2 0.0224(3) 0.0228(4) 0.0169(3) 0.0016(3) 0.0121(3) 0.0012(3)
N2 0.0257(11) 0.0264(12) 0.0350(12) -0.0011(9) 0.0147(9) -0.0017(9)
C2 0.0274(13) 0.0139(12) 0.0195(11) -0.0007(9) 0.0133(10) 0.0007(10)
N3 0.0262(11) 0.0234(11) 0.0258(11) -0.0027(8) 0.0098(9) 0.0003(9)
C3 0.0287(13) 0.0215(13) 0.0250(12) 0.0002(10) 0.0160(11) 0.0006(10)
N4 0.0243(11) 0.0219(11) 0.0224(10) -0.0015(8) 0.0118(8) -0.0017(9)
C4 0.0302(14) 0.0264(14) 0.0279(13) 0.0010(10) 0.0086(11) 0.0026(11)
C5 0.0368(15) 0.0273(14) 0.0217(12) 0.0013(10) 0.0078(11) 0.0040(11)
C6 0.0397(15) 0.0192(13) 0.0211(12) 0.0019(9) 0.0173(11) 0.0014(11)
C7 0.0298(13) 0.0125(12) 0.0244(12) 0.0006(9) 0.0137(10) 0.0016(10)
C8 0.0303(13) 0.0141(12) 0.0245(12) -0.0018(9) 0.0203(10) -0.0021(10)
C9 0.0268(13) 0.0153(12) 0.0269(12) -0.0006(10) 0.0162(10) -0.0008(10)
C10 0.0252(13) 0.0174(12) 0.0308(13) -0.0027(10) 0.0156(11) -0.0017(10)
C11 0.0274(13) 0.0173(13) 0.0390(15) -0.0032(10) 0.0111(12) -0.0003(10)
C12 0.0269(14) 0.0285(15) 0.0470(17) -0.0042(12) 0.0141(12) -0.0038(11)
C13 0.0262(14) 0.0252(15) 0.0516(18) -0.0042(12) 0.0048(13) -0.0015(11)
C14 0.0359(16) 0.0247(14) 0.0372(15) -0.0065(11) 0.0009(13) 0.0006(12)
C15 0.0313(14) 0.0245(14) 0.0326(14) -0.0062(11) 0.0087(12) 0.0020(11)
C16 0.0275(13) 0.0162(13) 0.0314(13) -0.0038(10) 0.0094(11) -0.0002(10)
C19 0.0198(12) 0.0187(12) 0.0207(11) -0.0006(9) 0.0063(10) 0.0000(10)
C18 0.0276(13) 0.0144(12) 0.0206(11) -0.0009(9) 0.0151(10) -0.0007(10)
C17 0.0264(13) 0.0161(12) 0.0257(12) -0.0018(9) 0.0137(10) 0.0002(10)
C20 0.0246(12) 0.0244(13) 0.0198(11) 0.0007(10) 0.0128(10) -0.0004(10)
C21 0.0301(13) 0.0189(13) 0.0248(12) 0.0027(10) 0.0134(11) 0.0031(10)
C22 0.0307(13) 0.0233(13) 0.0248(12) 0.0037(10) 0.0152(11) 0.0010(11)
O1_1 0.0286(9) 0.0269(9) 0.0279(9) 0.0086(7) 0.0101(8) -0.0010(7)
O2_1 0.0274(9) 0.0231(9) 0.0346(10) 0.0090(7) 0.0130(8) 0.0018(7)
O3_1 0.0227(9) 0.0218(9) 0.0240(9) 0.0039(7) 0.0052(7) -0.0003(7)
O4_1 0.0260(9) 0.0288(9) 0.0210(8) 0.0044(7) 0.0078(7) 0.0032(7)
O5_1 0.0307(9) 0.0241(9) 0.0293(9) 0.0027(7) 0.0165(8) 0.0031(7)
O6_1 0.0292(9) 0.0191(9) 0.0296(9) 0.0008(7) 0.0120(8) -0.0001(7)
C1_1 0.0358(15) 0.0230(14) 0.0310(14) 0.0088(11) 0.0053(12) 0.0009(11)
C2_1 0.0299(14) 0.0238(14) 0.0373(15) 0.0059(11) 0.0074(12) 0.0039(11)
C3_1 0.0253(13) 0.0325(15) 0.0291(13) 0.0058(11) 0.0113(11) 0.0019(11)
C4_1 0.0235(13) 0.0281(14) 0.0243(13) 0.0027(10) 0.0086(11) -0.0026(11)
C5_1 0.0340(14) 0.0209(13) 0.0252(12) 0.0048(10) 0.0136(11) 0.0000(11)
C6_1 0.0377(15) 0.0250(14) 0.0197(12) 0.0063(10) 0.0114(11) 0.0040(11)
C7_1 0.0260(13) 0.0203(13) 0.0283(13) 0.0038(10) 0.0039(11) 0.0017(10)
C8_1 0.0277(13) 0.0202(14) 0.0304(13) -0.0001(10) 0.0080(11) 0.0045(10)
C9_1 0.0300(14) 0.0366(16) 0.0303(14) 0.0032(11) 0.0161(12) 0.0054(12)
C10_1 0.0246(14) 0.0367(16) 0.0311(14) 0.0041(11) 0.0139(11) -0.0022(11)
C11_1 0.0363(15) 0.0209(13) 0.0323(14) -0.0015(11) 0.0218(12) -0.0065(11)
C12_1 0.0418(16) 0.0199(13) 0.0276(13) 0.0030(10) 0.0200(12) -0.0016(11)
C1_2 0.0242(13) 0.0267(14) 0.0290(13) 0.0009(10) 0.0141(11) 0.0006(11)
C2_2 0.0439(17) 0.0319(15) 0.0387(16) -0.0061(12) 0.0177(13) -0.0075(13)
C3_2 0.0345(15) 0.0352(15) 0.0393(15) 0.0047(12) 0.0222(13) -0.0032(12)
C1_3 0.0353(15) 0.0310(14) 0.0293(13) -0.0060(11) 0.0211(12) -0.0088(12)
C2_3 0.077(2) 0.0429(18) 0.0534(19) -0.0094(15) 0.0491(18) -0.0031(16)
C3_3 0.0528(18) 0.0274(15) 0.0515(18) 0.0026(13) 0.0179(15) 0.0082(14)
C1_5 0.0226(12) 0.0274(14) 0.0253(12) 0.0034(10) 0.0081(10) -0.0025(11)
C2_5 0.0292(14) 0.0385(16) 0.0340(15) 0.0067(12) 0.0064(12) 0.0017(12)
C3_5 0.0383(16) 0.0450(17) 0.0216(13) -0.0022(12) 0.0027(12) 0.0007(13)
C1_6 0.0259(13) 0.0225(13) 0.0229(12) 0.0005(10) 0.0116(10) 0.0006(10)
C2_6 0.0362(15) 0.0296(14) 0.0282(13) -0.0048(11) 0.0082(12) -0.0021(12)
C3_6 0.0351(14) 0.0316(15) 0.0295(13) -0.0014(11) 0.0168(12) -0.0064(12)
C1_7 0.0265(13) 0.0263(13) 0.0200(12) -0.0019(10) 0.0071(10) 0.0021(11)
C2_7 0.0390(16) 0.0231(14) 0.0413(16) 0.0045(12) 0.0133(13) 0.0053(12)
C3_7 0.0277(14) 0.0336(15) 0.0405(16) -0.0054(12) 0.0120(12) 0.0042(12)
O1_9 0.0402(12) 0.0754(15) 0.0488(13) -0.0303(11) 0.0088(10) -0.0042(11)
C2_9 0.065(2) 0.049(2) 0.063(2) 0.0166(16) 0.0418(18) 0.0192(17)
C3_9 0.057(2) 0.071(2) 0.0392(18) 0.0026(16) 0.0121(16) -0.0207(18)
C4_9 0.0386(17) 0.058(2) 0.0471(18) -0.0128(15) 0.0157(14) -0.0089(15)
C1_9 0.0356(16) 0.0362(17) 0.061(2) -0.0071(14) 0.0166(15) -0.0024(13)
C1_10 0.069(2) 0.0400(19) 0.0498(19) 0.0070(14) 0.0278(17) -0.0013(16)
O1_10 0.0553(13) 0.0495(13) 0.0327(10) -0.0017(9) 0.0198(10) -0.0015(10)
C2_10 0.100(3) 0.062(2) 0.058(2) -0.0180(18) 0.033(2) -0.034(2)
C3_10 0.074(2) 0.0450(19) 0.0457(18) -0.0115(15) 0.0295(17) -0.0158(17)
C4_10 0.0461(17) 0.0448(18) 0.0266(14) -0.0003(12) 0.0078(13) -0.0003(14)
O1A_8 0.0434(16) 0.0274(12) 0.0264(11) 0.0011(9) 0.0046(12) -0.0110(12)
C1A_8 0.0402(19) 0.0351(17) 0.0308(15) 0.0001(13) 0.0097(15) -0.0055(15)
C2A_8 0.050(2) 0.0473(19) 0.0445(18) 0.0043(15) 0.0024(16) -0.0029(16)
C3A_8 0.043(3) 0.038(2) 0.042(2) -0.0030(16) 0.0038(18) -0.0094(19)
C4A_8 0.032(2) 0.0309(16) 0.034(2) 0.0004(15) 0.0090(18) -0.0027(17)
O1B_8 0.049(2) 0.035(2) 0.035(2) -0.0026(18) 0.009(2) -0.007(2)
C2B_8 0.047(3) 0.045(3) 0.042(2) 0.000(2) 0.008(2) -0.001(2)
C3B_8 0.041(3) 0.038(3) 0.041(3) -0.002(2) 0.007(2) -0.006(2)
C4B_8 0.033(3) 0.031(2) 0.033(3) 0.001(2) 0.008(2) -0.003(2)
C1B_8 0.038(3) 0.034(2) 0.033(2) 0.000(2) 0.008(2) -0.001(2)
C1A_4 0.0270(17) 0.026(3) 0.0226(18) 0.0012(18) 0.0115(14) 0.0012(19)
C2A_4 0.037(3) 0.044(4) 0.036(3) 0.005(3) -0.004(2) -0.009(3)
C3A_4 0.034(2) 0.039(4) 0.041(3) 0.006(3) 0.010(2) 0.011(3)
C1B_4 0.029(2) 0.026(3) 0.024(2) 0.004(2) 0.0083(19) 0.000(2)
C2B_4 0.031(4) 0.044(5) 0.036(4) 0.004(4) -0.001(3) -0.007(4)
C3B_4 0.037(4) 0.039(5) 0.041(5) 0.005(4) 0.010(3) 0.003(4)

loop_
_atom_type_symbol
_atom_type_description
_atom_type_scat_dispersion_real
_atom_type_scat_dispersion_imag
_atom_type_scat_source
C C 0.0033 0.0016 'International Tables Vol C Tables 4.2.6.8 and 6.1.1.4'
H H 0.0000 0.0000 'International Tables Vol C Tables 4.2.6.8 and 6.1.1.4'
N N 0.0061 0.0033 'International Tables Vol C Tables 4.2.6.8 and 6.1.1.4'
O O 0.0106 0.0060 'International Tables Vol C Tables 4.2.6.8 and 6.1.1.4'
Si Si 0.0817 0.0704 'International Tables Vol C Tables 4.2.6.8 and 6.1.1.4'
K K 0.2009 0.2494 'International Tables Vol C Tables 4.2.6.8 and 6.1.1.4'

loop_
_exptl_crystal_face_index_h
_exptl_crystal_face_index_k
_exptl_crystal_face_index_l
_exptl_crystal_face_perp_dist
1.00 2.00 -1.00 0.2760
-1.00 -2.00 1.00 0.2670
1.00 -2.00 -2.00 0.2640
1.00 0.00 -2.00 0.0540
-1.00 0.00 2.00 0.0280
0.00 -1.00 0.00 0.2840
0.00 1.00 0.00 0.2820
-1.00 0.00 1.00 0.0190
-2.00 0.00 1.00 0.0100
-1.00 0.00 0.00 0.0090
-2.00 2.00 3.00 0.2210
1.00 0.00 3.00 0.0450
-1.00 0.00 -3.00 0.0050

loop_
_geom_angle_atom_site_label_1
_geom_angle_atom_site_label_2
_geom_angle_atom_site_label_3
_geom_angle
O1B_8 K1 O1_9 172.32(19)
O1_9 K1 O1A_8 159.66(8)
O1B_8 K1 O4_1 92.53(19)
O1_9 K1 O4_1 94.61(8)
O1A_8 K1 O4_1 86.09(8)
O1B_8 K1 O1_1 91.75(19)
O1_9 K1 O1_1 81.21(8)
O1A_8 K1 O1_1 98.56(8)
O4_1 K1 O1_1 175.33(5)
O1B_8 K1 O2_1 80.4(2)
O1_9 K1 O2_1 98.69(7)
O1A_8 K1 O2_1 98.94(8)
O4_1 K1 O2_1 117.67(5)
O1_1 K1 O2_1 61.29(5)
O1B_8 K1 O5_1 94.7(2)
O1_9 K1 O5_1 86.12(6)
O1A_8 K1 O5_1 76.19(8)
O4_1 K1 O5_1 62.34(5)
O1_1 K1 O5_1 119.13(5)
O2_1 K1 O5_1 175.13(5)
O1B_8 K1 O6_1 85.3(2)
O1_9 K1 O6_1 88.50(7)
O1A_8 K1 O6_1 74.10(8)
O4_1 K1 O6_1 121.98(6)
O1_1 K1 O6_1 60.27(5)
O2_1 K1 O6_1 118.99(6)
O5_1 K1 O6_1 60.11(6)
O1B_8 K1 O3_1 98.4(2)
O1_9 K1 O3_1 87.64(7)
O1A_8 K1 O3_1 109.97(8)
O4_1 K1 O3_1 59.86(5)
O1_1 K1 O3_1 117.60(5)
O2_1 K1 O3_1 60.25(6)
O5_1 K1 O3_1 121.02(6)
O6_1 K1 O3_1 175.87(5)
O1B_8 K1 C1B_8 20.2(3)
O1_9 K1 C1B_8 152.1(2)
O4_1 K1 C1B_8 111.8(2)
O1_1 K1 C1B_8 72.7(2)
O2_1 K1 C1B_8 77.4(2)
O5_1 K1 C1B_8 98.0(2)
O6_1 K1 C1B_8 70.3(2)
O3_1 K1 C1B_8 112.8(2)
O1B_8 K1 C8_1 85.4(2)
O1_9 K1 C8_1 98.07(7)
O1A_8 K1 C8_1 69.05(8)
O4_1 K1 C8_1 42.07(6)
O1_1 K1 C8_1 140.34(6)
O2_1 K1 C8_1 154.81(5)
O5_1 K1 C8_1 22.93(5)
O6_1 K1 C8_1 80.07(7)
O3_1 K1 C8_1 101.92(7)
C1B_8 K1 C8_1 95.9(2)
C20 Si1 C1B_4 110.5(5)
C20 Si1 C1_3 106.21(11)
C1B_4 Si1 C1_3 103.1(5)
C20 Si1 C1_2 109.40(11)
C1B_4 Si1 C1_2 116.2(5)
C1_3 Si1 C1_2 110.88(12)
C20 Si1 C1A_4 103.8(3)
C1_3 Si1 C1A_4 115.1(3)
C1_2 Si1 C1A_4 111.0(2)
C10 N1 C9 116.6(2)
C18 C1 C2 121.1(2)
C18 C1 C19 118.4(2)
C2 C1 C19 120.5(2)
C22 Si2 C1_5 105.26(12)
C22 Si2 C1_6 106.84(11)
C1_5 Si2 C1_6 112.79(11)
C22 Si2 C1_7 104.75(11)
C1_5 Si2 C1_7 113.31(11)
C1_6 Si2 C1_7 113.01(12)
C10 N2 C11 116.9(2)
C3 C2 C1 122.1(2)
C3 C2 C7 118.7(2)
C1 C2 C7 119.2(2)
C17 N3 C16 116.3(2)
C4 C3 C2 121.7(2)
C4 C3 H3 119.2
C2 C3 H3 119.2
C17 N4 C18 116.78(19)
C3 C4 C5 119.8(2)
C3 C4 H4 120.1
C5 C4 H4 120.1
C6 C5 C4 120.5(2)
C6 C5 H5 119.8
C4 C5 H5 119.8
C5 C6 C7 121.7(2)
C5 C6 H6 119.1
C7 C6 H6 119.1
C8 C7 C6 122.4(2)
C8 C7 C2 119.9(2)
C6 C7 C2 117.7(2)
C9 C8 C7 120.8(2)
C9 C8 C21 119.7(2)
C7 C8 C21 119.6(2)
N1 C9 C8 119.2(2)
N1 C9 C18 121.6(2)
C8 C9 C18 119.2(2)
N2 C10 N1 117.2(2)
N2 C10 C17 121.1(2)
N1 C10 C17 121.7(2)
N2 C11 C12 119.7(2)
N2 C11 C16 121.9(2)
C12 C11 C16 118.4(2)
C13 C12 C11 121.3(3)
C13 C12 H12 119.3
C11 C12 H12 119.3
C12 C13 C14 120.2(3)
C12 C13 H13 119.9
C14 C13 H13 119.9
C15 C14 C13 120.3(3)
C15 C14 H14 119.8
C13 C14 H14 119.8
C14 C15 C16 121.0(3)
C14 C15 H15 119.5
C16 C15 H15 119.5
N3 C16 C15 119.4(2)
N3 C16 C11 121.9(2)
C15 C16 C11 118.7(2)
C20 C19 C1 179.0(2)
N4 C18 C1 118.4(2)
N4 C18 C9 121.8(2)
C1 C18 C9 119.8(2)
N4 C17 N3 116.7(2)
N4 C17 C10 121.4(2)
N3 C17 C10 121.9(2)
C19 C20 Si1 171.8(2)
C22 C21 C8 176.8(3)
C21 C22 Si2 178.4(2)
C1_1 O1_1 C12_1 112.16(18)
C1_1 O1_1 K1 112.76(13)
C12_1 O1_1 K1 117.30(13)
C2_1 O2_1 C3_1 112.76(18)
C2_1 O2_1 K1 112.99(13)
C3_1 O2_1 K1 116.56(13)
C5_1 O3_1 C4_1 111.38(16)
C5_1 O3_1 K1 115.20(13)
C4_1 O3_1 K1 110.80(13)
C6_1 O4_1 C7_1 112.91(17)
C6_1 O4_1 K1 113.58(13)
C7_1 O4_1 K1 112.25(13)
C9_1 O5_1 C8_1 113.22(17)
C9_1 O5_1 K1 111.44(13)
C8_1 O5_1 K1 106.65(13)
C10_1 O6_1 C11_1 113.12(17)
C10_1 O6_1 K1 114.81(13)
C11_1 O6_1 K1 110.07(13)
O1_1 C1_1 C2_1 108.7(2)
O1_1 C1_1 H1A_1 109.9
C2_1 C1_1 H1A_1 109.9
O1_1 C1_1 H1B_1 109.9
C2_1 C1_1 H1B_1 109.9
H1A_1 C1_1 H1B_1 108.3
O2_1 C2_1 C1_1 109.0(2)
O2_1 C2_1 H2A_1 109.9
C1_1 C2_1 H2A_1 109.9
O2_1 C2_1 H2B_1 109.9
C1_1 C2_1 H2B_1 109.9
H2A_1 C2_1 H2B_1 108.3
O2_1 C3_1 C4_1 109.09(19)
O2_1 C3_1 H3A_1 109.9
C4_1 C3_1 H3A_1 109.9
O2_1 C3_1 H3B_1 109.9
C4_1 C3_1 H3B_1 109.9
H3A_1 C3_1 H3B_1 108.3
O3_1 C4_1 C3_1 109.10(18)
O3_1 C4_1 H4A_1 109.9
C3_1 C4_1 H4A_1 109.9
O3_1 C4_1 H4B_1 109.9
C3_1 C4_1 H4B_1 109.9
H4A_1 C4_1 H4B_1 108.3
O3_1 C5_1 C6_1 108.52(18)
O3_1 C5_1 H5A_1 110.0
C6_1 C5_1 H5A_1 110.0
O3_1 C5_1 H5B_1 110.0
C6_1 C5_1 H5B_1 110.0
H5A_1 C5_1 H5B_1 108.4
O4_1 C6_1 C5_1 108.21(18)
O4_1 C6_1 H6A_1 110.1
C5_1 C6_1 H6A_1 110.1
O4_1 C6_1 H6B_1 110.1
C5_1 C6_1 H6B_1 110.1
H6A_1 C6_1 H6B_1 108.4
O4_1 C7_1 C8_1 108.32(19)
O4_1 C7_1 H7A_1 110.0
C8_1 C7_1 H7A_1 110.0
O4_1 C7_1 H7B_1 110.0
C8_1 C7_1 H7B_1 110.0
H7A_1 C7_1 H7B_1 108.4
O5_1 C8_1 C7_1 107.64(18)
O5_1 C8_1 K1 50.43(11)
C7_1 C8_1 K1 79.48(13)
O5_1 C8_1 H8A_1 110.2
C7_1 C8_1 H8A_1 110.2
K1 C8_1 H8A_1 82.4
O5_1 C8_1 H8B_1 110.2
C7_1 C8_1 H8B_1 110.2
K1 C8_1 H8B_1 160.6
H8A_1 C8_1 H8B_1 108.5
O5_1 C9_1 C10_1 107.9(2)
O5_1 C9_1 H9A_1 110.1
C10_1 C9_1 H9A_1 110.1
O5_1 C9_1 H9B_1 110.1
C10_1 C9_1 H9B_1 110.1
H9A_1 C9_1 H9B_1 108.4
O6_1 C10_1 C9_1 108.3(2)
O6_1 C10_1 H10A_1 110.0
C9_1 C10_1 H10A_1 110.0
O6_1 C10_1 H10B_1 110.0
C9_1 C10_1 H10B_1 110.0
H10A_1 C10_1 H10B_1 108.4
O6_1 C11_1 C12_1 108.26(19)
O6_1 C11_1 H11A_1 110.0
C12_1 C11_1 H11A_1 110.0
O6_1 C11_1 H11B_1 110.0
C12_1 C11_1 H11B_1 110.0
H11A_1 C11_1 H11B_1 108.4
O1_1 C12_1 C11_1 108.51(19)
O1_1 C12_1 H12A_1 110.0
C11_1 C12_1 H12A_1 110.0
O1_1 C12_1 H12B_1 110.0
C11_1 C12_1 H12B_1 110.0
H12A_1 C12_1 H12B_1 108.4
C2_2 C1_2 C3_2 110.2(2)
C2_2 C1_2 Si1 113.94(17)
C3_2 C1_2 Si1 112.51(17)
C2_2 C1_2 H1_2 106.5
C3_2 C1_2 H1_2 106.5
Si1 C1_2 H1_2 106.5
C1_2 C2_2 H2A_2 109.5
C1_2 C2_2 H2B_2 109.5
H2A_2 C2_2 H2B_2 109.5
C1_2 C2_2 H2C_2 109.5
H2A_2 C2_2 H2C_2 109.5
H2B_2 C2_2 H2C_2 109.5
C1_2 C3_2 H3A_2 109.5
C1_2 C3_2 H3B_2 109.5
H3A_2 C3_2 H3B_2 109.5
C1_2 C3_2 H3C_2 109.5
H3A_2 C3_2 H3C_2 109.5
H3B_2 C3_2 H3C_2 109.5
C3_3 C1_3 C2_3 110.2(2)
C3_3 C1_3 Si1 111.94(17)
C2_3 C1_3 Si1 113.52(18)
C3_3 C1_3 H1_3 106.9
C2_3 C1_3 H1_3 106.9
Si1 C1_3 H1_3 106.9
C1_3 C2_3 H2A_3 109.5
C1_3 C2_3 H2B_3 109.5
H2A_3 C2_3 H2B_3 109.5
C1_3 C2_3 H2C_3 109.5
H2A_3 C2_3 H2C_3 109.5
H2B_3 C2_3 H2C_3 109.5
C1_3 C3_3 H3A_3 109.5
C1_3 C3_3 H3B_3 109.5
H3A_3 C3_3 H3B_3 109.5
C1_3 C3_3 H3C_3 109.5
H3A_3 C3_3 H3C_3 109.5
H3B_3 C3_3 H3C_3 109.5
C2_5 C1_5 C3_5 110.3(2)
C2_5 C1_5 Si2 110.94(17)
C3_5 C1_5 Si2 116.54(17)
C2_5 C1_5 H1_5 106.1
C3_5 C1_5 H1_5 106.1
Si2 C1_5 H1_5 106.1
C1_5 C2_5 H2A_5 109.5
C1_5 C2_5 H2B_5 109.5
H2A_5 C2_5 H2B_5 109.5
C1_5 C2_5 H2C_5 109.5
H2A_5 C2_5 H2C_5 109.5
H2B_5 C2_5 H2C_5 109.5
C1_5 C3_5 H3A_5 109.5
C1_5 C3_5 H3B_5 109.5
H3A_5 C3_5 H3B_5 109.5
C1_5 C3_5 H3C_5 109.5
H3A_5 C3_5 H3C_5 109.5
H3B_5 C3_5 H3C_5 109.5
C3_6 C1_6 C2_6 111.3(2)
C3_6 C1_6 Si2 114.62(16)
C2_6 C1_6 Si2 110.36(16)
C3_6 C1_6 H1_6 106.7
C2_6 C1_6 H1_6 106.7
Si2 C1_6 H1_6 106.7
C1_6 C2_6 H2A_6 109.5
C1_6 C2_6 H2B_6 109.5
H2A_6 C2_6 H2B_6 109.5
C1_6 C2_6 H2C_6 109.5
H2A_6 C2_6 H2C_6 109.5
H2B_6 C2_6 H2C_6 109.5
C1_6 C3_6 H3A_6 109.5
C1_6 C3_6 H3B_6 109.5
H3A_6 C3_6 H3B_6 109.5
C1_6 C3_6 H3C_6 109.5
H3A_6 C3_6 H3C_6 109.5
H3B_6 C3_6 H3C_6 109.5
C3_7 C1_7 C2_7 110.0(2)
C3_7 C1_7 Si2 117.02(17)
C2_7 C1_7 Si2 110.70(17)
C3_7 C1_7 H1_7 106.1
C2_7 C1_7 H1_7 106.1
Si2 C1_7 H1_7 106.1
C1_7 C2_7 H2A_7 109.5
C1_7 C2_7 H2B_7 109.5
H2A_7 C2_7 H2B_7 109.5
C1_7 C2_7 H2C_7 109.5
H2A_7 C2_7 H2C_7 109.5
H2B_7 C2_7 H2C_7 109.5
C1_7 C3_7 H3A_7 109.5
C1_7 C3_7 H3B_7 109.5
H3A_7 C3_7 H3B_7 109.5
C1_7 C3_7 H3C_7 109.5
H3A_7 C3_7 H3C_7 109.5
H3B_7 C3_7 H3C_7 109.5
C4_9 O1_9 C1_9 106.9(2)
C4_9 O1_9 K1 134.65(17)
C1_9 O1_9 K1 118.17(16)
C3_9 C2_9 C1_9 104.1(2)
C3_9 C2_9 H2A_9 110.9
C1_9 C2_9 H2A_9 110.9
C3_9 C2_9 H2B_9 110.9
C1_9 C2_9 H2B_9 110.9
H2A_9 C2_9 H2B_9 109.0
C2_9 C3_9 C4_9 104.9(2)
C2_9 C3_9 H3A_9 110.8
C4_9 C3_9 H3A_9 110.8
C2_9 C3_9 H3B_9 110.8
C4_9 C3_9 H3B_9 110.8
H3A_9 C3_9 H3B_9 108.8
O1_9 C4_9 C3_9 106.7(2)
O1_9 C4_9 H4A_9 110.4
C3_9 C4_9 H4A_9 110.4
O1_9 C4_9 H4B_9 110.4
C3_9 C4_9 H4B_9 110.4
H4A_9 C4_9 H4B_9 108.6
O1_9 C1_9 C2_9 105.0(2)
O1_9 C1_9 H1A_9 110.8
C2_9 C1_9 H1A_9 110.8
O1_9 C1_9 H1B_9 110.8
C2_9 C1_9 H1B_9 110.8
H1A_9 C1_9 H1B_9 108.8
O1_10 C1_10 C2_10 106.9(2)
O1_10 C1_10 H1A_10 110.3
C2_10 C1_10 H1A_10 110.3
O1_10 C1_10 H1B_10 110.3
C2_10 C1_10 H1B_10 110.3
H1A_10 C1_10 H1B_10 108.6
C1_10 O1_10 C4_10 108.2(2)
C1_10 C2_10 C3_10 102.1(3)
C1_10 C2_10 H2A_10 111.3
C3_10 C2_10 H2A_10 111.3
C1_10 C2_10 H2B_10 111.3
C3_10 C2_10 H2B_10 111.3
H2A_10 C2_10 H2B_10 109.2
C4_10 C3_10 C2_10 102.7(3)
C4_10 C3_10 H3A_10 111.2
C2_10 C3_10 H3A_10 111.2
C4_10 C3_10 H3B_10 111.2
C2_10 C3_10 H3B_10 111.2
H3A_10 C3_10 H3B_10 109.1
O1_10 C4_10 C3_10 107.9(2)
O1_10 C4_10 H4A_10 110.1
C3_10 C4_10 H4A_10 110.1
O1_10 C4_10 H4B_10 110.1
C3_10 C4_10 H4B_10 110.1
H4A_10 C4_10 H4B_10 108.4
C1A_8 O1A_8 C4A_8 109.7(3)
C1A_8 O1A_8 K1 117.8(2)
C4A_8 O1A_8 K1 119.5(3)
O1A_8 C1A_8 C2A_8 105.0(3)
O1A_8 C1A_8 H1A1_8 110.7
C2A_8 C1A_8 H1A1_8 110.8
O1A_8 C1A_8 H1A2_8 110.7
C2A_8 C1A_8 H1A2_8 110.8
H1A1_8 C1A_8 H1A2_8 108.8
C1A_8 C2A_8 C3A_8 100.7(4)
C1A_8 C2A_8 H2A1_8 111.6
C3A_8 C2A_8 H2A1_8 111.6
C1A_8 C2A_8 H2A2_8 111.6
C3A_8 C2A_8 H2A2_8 111.6
H2A1_8 C2A_8 H2A2_8 109.4
C2A_8 C3A_8 C4A_8 100.3(6)
C2A_8 C3A_8 H3A1_8 111.7
C4A_8 C3A_8 H3A1_8 111.7
C2A_8 C3A_8 H3A2_8 111.7
C4A_8 C3A_8 H3A2_8 111.7
H3A1_8 C3A_8 H3A2_8 109.5
O1A_8 C4A_8 C3A_8 105.1(5)
O1A_8 C4A_8 H4A1_8 110.7
C3A_8 C4A_8 H4A1_8 110.7
O1A_8 C4A_8 H4A2_8 110.7
C3A_8 C4A_8 H4A2_8 110.7
H4A1_8 C4A_8 H4A2_8 108.8
C1B_8 O1B_8 C4B_8 108.0(10)
C1B_8 O1B_8 K1 118.6(7)
C4B_8 O1B_8 K1 133.1(9)
C1B_8 C2B_8 C3B_8 85.4(13)
C1B_8 C2B_8 H2B1_8 114.4
C3B_8 C2B_8 H2B1_8 114.4
C1B_8 C2B_8 H2B2_8 114.4
C3B_8 C2B_8 H2B2_8 114.4
H2B1_8 C2B_8 H2B2_8 111.5
C4B_8 C3B_8 C2B_8 103.4(19)
C4B_8 C3B_8 H3B1_8 111.1
C2B_8 C3B_8 H3B1_8 111.1
C4B_8 C3B_8 H3B2_8 111.1
C2B_8 C3B_8 H3B2_8 111.1
H3B1_8 C3B_8 H3B2_8 109.1
C3B_8 C4B_8 O1B_8 106.1(19)
C3B_8 C4B_8 H4B1_8 110.5
O1B_8 C4B_8 H4B1_8 110.5
C3B_8 C4B_8 H4B2_8 110.5
O1B_8 C4B_8 H4B2_8 110.5
H4B1_8 C4B_8 H4B2_8 108.7
O1B_8 C1B_8 C2B_8 105.2(9)
O1B_8 C1B_8 K1 41.2(5)
C2B_8 C1B_8 K1 137.0(8)
O1B_8 C1B_8 H1B1_8 110.7
C2B_8 C1B_8 H1B1_8 110.7
K1 C1B_8 H1B1_8 107.5
O1B_8 C1B_8 H1B2_8 110.7
C2B_8 C1B_8 H1B2_8 110.7
K1 C1B_8 H1B2_8 73.7
H1B1_8 C1B_8 H1B2_8 108.8
C2A_4 C1A_4 C3A_4 109.4(6)
C2A_4 C1A_4 Si1 110.1(4)
C3A_4 C1A_4 Si1 113.2(5)
C2A_4 C1A_4 H1A_4 108.0
C3A_4 C1A_4 H1A_4 108.0
Si1 C1A_4 H1A_4 108.0
C1A_4 C2A_4 H2A1_4 109.5
C1A_4 C2A_4 H2A2_4 109.5
H2A1_4 C2A_4 H2A2_4 109.5
C1A_4 C2A_4 H2A3_4 109.5
H2A1_4 C2A_4 H2A3_4 109.5
H2A2_4 C2A_4 H2A3_4 109.5
C1A_4 C3A_4 H3A1_4 109.5
C1A_4 C3A_4 H3A2_4 109.5
H3A1_4 C3A_4 H3A2_4 109.5
C1A_4 C3A_4 H3A3_4 109.5
H3A1_4 C3A_4 H3A3_4 109.5
H3A2_4 C3A_4 H3A3_4 109.5
C3B_4 C1B_4 C2B_4 108.8(12)
C3B_4 C1B_4 Si1 107.9(10)
C2B_4 C1B_4 Si1 114.7(9)
C3B_4 C1B_4 H1B_4 108.4
C2B_4 C1B_4 H1B_4 108.4
Si1 C1B_4 H1B_4 108.4
C1B_4 C2B_4 H2B1_4 109.5
C1B_4 C2B_4 H2B2_4 109.5
H2B1_4 C2B_4 H2B2_4 109.5
C1B_4 C2B_4 H2B3_4 109.5
H2B1_4 C2B_4 H2B3_4 109.5
H2B2_4 C2B_4 H2B3_4 109.5
C1B_4 C3B_4 H3B1_4 109.5
C1B_4 C3B_4 H3B2_4 109.5
H3B1_4 C3B_4 H3B2_4 109.5
C1B_4 C3B_4 H3B3_4 109.5
H3B1_4 C3B_4 H3B3_4 109.5
H3B2_4 C3B_4 H3B3_4 109.5

loop_
_geom_bond_atom_site_label_1
_geom_bond_atom_site_label_2
_geom_bond_distance
K1 O1B_8 2.630(8)
K1 O1_9 2.660(2)
K1 O1A_8 2.724(3)
K1 O4_1 2.784(2)
K1 O1_1 2.786(2)
K1 O2_1 2.826(2)
K1 O5_1 2.843(2)
K1 O6_1 2.846(2)
K1 O3_1 2.860(2)
K1 C1B_8 3.505(12)
K1 C8_1 3.533(3)
Si1 C20 1.839(3)
Si1 C1B_4 1.866(14)
Si1 C1_3 1.890(3)
Si1 C1_2 1.895(3)
Si1 C1A_4 1.911(7)
N1 C10 1.355(3)
N1 C9 1.357(3)
C1 C18 1.414(3)
C1 C2 1.429(3)
C1 C19 1.441(3)
Si2 C22 1.843(3)
Si2 C1_5 1.888(3)
Si2 C1_6 1.890(3)
Si2 C1_7 1.891(3)
N2 C10 1.343(3)
N2 C11 1.361(3)
C2 C3 1.420(3)
C2 C7 1.437(3)
N3 C17 1.351(3)
N3 C16 1.358(3)
C3 C4 1.371(3)
C3 H3 0.9500
N4 C17 1.347(3)
N4 C18 1.363(3)
C4 C5 1.413(3)
C4 H4 0.9500
C5 C6 1.360(3)
C5 H5 0.9500
C6 C7 1.433(3)
C6 H6 0.9500
C7 C8 1.425(3)
C8 C9 1.425(3)
C8 C21 1.435(3)
C9 C18 1.449(3)
C10 C17 1.463(3)
C11 C12 1.424(3)
C11 C16 1.433(4)
C12 C13 1.367(4)
C12 H12 0.9500
C13 C14 1.416(4)
C13 H13 0.9500
C14 C15 1.367(4)
C14 H14 0.9500
C15 C16 1.427(3)
C15 H15 0.9500
C19 C20 1.201(3)
C21 C22 1.210(3)
O1_1 C1_1 1.429(3)
O1_1 C12_1 1.430(3)
O2_1 C2_1 1.431(3)
O2_1 C3_1 1.432(3)
O3_1 C5_1 1.431(3)
O3_1 C4_1 1.436(3)
O4_1 C6_1 1.426(3)
O4_1 C7_1 1.427(3)
O5_1 C9_1 1.428(3)
O5_1 C8_1 1.437(3)
O6_1 C10_1 1.429(3)
O6_1 C11_1 1.432(3)
C1_1 C2_1 1.498(4)
C1_1 H1A_1 0.9900
C1_1 H1B_1 0.9900
C2_1 H2A_1 0.9900
C2_1 H2B_1 0.9900
C3_1 C4_1 1.500(3)
C3_1 H3A_1 0.9900
C3_1 H3B_1 0.9900
C4_1 H4A_1 0.9900
C4_1 H4B_1 0.9900
C5_1 C6_1 1.500(3)
C5_1 H5A_1 0.9900
C5_1 H5B_1 0.9900
C6_1 H6A_1 0.9900
C6_1 H6B_1 0.9900
C7_1 C8_1 1.499(3)
C7_1 H7A_1 0.9900
C7_1 H7B_1 0.9900
C8_1 H8A_1 0.9900
C8_1 H8B_1 0.9900
C9_1 C10_1 1.503(4)
C9_1 H9A_1 0.9900
C9_1 H9B_1 0.9900
C10_1 H10A_1 0.9900
C10_1 H10B_1 0.9900
C11_1 C12_1 1.496(3)
C11_1 H11A_1 0.9900
C11_1 H11B_1 0.9900
C12_1 H12A_1 0.9900
C12_1 H12B_1 0.9900
C1_2 C2_2 1.535(3)
C1_2 C3_2 1.547(3)
C1_2 H1_2 1.0000
C2_2 H2A_2 0.9800
C2_2 H2B_2 0.9800
C2_2 H2C_2 0.9800
C3_2 H3A_2 0.9800
C3_2 H3B_2 0.9800
C3_2 H3C_2 0.9800
C1_3 C3_3 1.531(4)
C1_3 C2_3 1.539(4)
C1_3 H1_3 1.0000
C2_3 H2A_3 0.9800
C2_3 H2B_3 0.9800
C2_3 H2C_3 0.9800
C3_3 H3A_3 0.9800
C3_3 H3B_3 0.9800
C3_3 H3C_3 0.9800
C1_5 C2_5 1.540(3)
C1_5 C3_5 1.542(3)
C1_5 H1_5 1.0000
C2_5 H2A_5 0.9800
C2_5 H2B_5 0.9800
C2_5 H2C_5 0.9800
C3_5 H3A_5 0.9800
C3_5 H3B_5 0.9800
C3_5 H3C_5 0.9800
C1_6 C3_6 1.538(3)
C1_6 C2_6 1.540(3)
C1_6 H1_6 1.0000
C2_6 H2A_6 0.9800
C2_6 H2B_6 0.9800
C2_6 H2C_6 0.9800
C3_6 H3A_6 0.9800
C3_6 H3B_6 0.9800
C3_6 H3C_6 0.9800
C1_7 C3_7 1.534(3)
C1_7 C2_7 1.539(3)
C1_7 H1_7 1.0000
C2_7 H2A_7 0.9800
C2_7 H2B_7 0.9800
C2_7 H2C_7 0.9800
C3_7 H3A_7 0.9800
C3_7 H3B_7 0.9800
C3_7 H3C_7 0.9800
O1_9 C4_9 1.413(3)
O1_9 C1_9 1.422(3)
C2_9 C3_9 1.501(4)
C2_9 C1_9 1.508(4)
C2_9 H2A_9 0.9900
C2_9 H2B_9 0.9900
C3_9 C4_9 1.515(4)
C3_9 H3A_9 0.9900
C3_9 H3B_9 0.9900
C4_9 H4A_9 0.9900
C4_9 H4B_9 0.9900
C1_9 H1A_9 0.9900
C1_9 H1B_9 0.9900
C1_10 O1_10 1.429(3)
C1_10 C2_10 1.503(4)
C1_10 H1A_10 0.9900
C1_10 H1B_10 0.9900
O1_10 C4_10 1.430(3)
C2_10 C3_10 1.509(4)
C2_10 H2A_10 0.9900
C2_10 H2B_10 0.9900
C3_10 C4_10 1.495(4)
C3_10 H3A_10 0.9900
C3_10 H3B_10 0.9900
C4_10 H4A_10 0.9900
C4_10 H4B_10 0.9900
O1A_8 C1A_8 1.427(4)
O1A_8 C4A_8 1.435(6)
C1A_8 C2A_8 1.501(6)
C1A_8 H1A1_8 0.9900
C1A_8 H1A2_8 0.9900
C2A_8 C3A_8 1.534(10)
C2A_8 H2A1_8 0.9900
C2A_8 H2A2_8 0.9900
C3A_8 C4A_8 1.582(11)
C3A_8 H3A1_8 0.9900
C3A_8 H3A2_8 0.9900
C4A_8 H4A1_8 0.9900
C4A_8 H4A2_8 0.9900
O1B_8 C1B_8 1.379(13)
O1B_8 C4B_8 1.42(2)
C2B_8 C1B_8 1.563(18)
C2B_8 C3B_8 1.70(3)
C2B_8 H2B1_8 0.9900
C2B_8 H2B2_8 0.9900
C3B_8 C4B_8 1.25(3)
C3B_8 H3B1_8 0.9900
C3B_8 H3B2_8 0.9900
C4B_8 H4B1_8 0.9900
C4B_8 H4B2_8 0.9900
C1B_8 H1B1_8 0.9900
C1B_8 H1B2_8 0.9900
C1A_4 C2A_4 1.536(10)
C1A_4 C3A_4 1.544(8)
C1A_4 H1A_4 1.0000
C2A_4 H2A1_4 0.9800
C2A_4 H2A2_4 0.9800
C2A_4 H2A3_4 0.9800
C3A_4 H3A1_4 0.9800
C3A_4 H3A2_4 0.9800
C3A_4 H3A3_4 0.9800
C1B_4 C3B_4 1.544(18)
C1B_4 C2B_4 1.56(2)
C1B_4 H1B_4 1.0000
C2B_4 H2B1_4 0.9800
C2B_4 H2B2_4 0.9800
C2B_4 H2B3_4 0.9800
C3B_4 H3B1_4 0.9800
C3B_4 H3B2_4 0.9800
C3B_4 H3B3_4 0.9800

loop_
_geom_torsion_atom_site_label_1
_geom_torsion_atom_site_label_2
_geom_torsion_atom_site_label_3
_geom_torsion_atom_site_label_4
_geom_torsion
C18 C1 C2 C3 177.8(2)
C19 C1 C2 C3 -0.8(3)
C18 C1 C2 C7 -1.0(3)
C19 C1 C2 C7 -179.63(19)
C1 C2 C3 C4 -179.0(2)
C7 C2 C3 C4 -0.1(3)
C2 C3 C4 C5 -0.2(4)
C3 C4 C5 C6 0.1(4)
C4 C5 C6 C7 0.4(3)
C5 C6 C7 C8 178.7(2)
C5 C6 C7 C2 -0.7(3)
C3 C2 C7 C8 -178.8(2)
C1 C2 C7 C8 0.1(3)
C3 C2 C7 C6 0.6(3)
C1 C2 C7 C6 179.5(2)
C6 C7 C8 C9 -178.9(2)
C2 C7 C8 C9 0.5(3)
C6 C7 C8 C21 0.2(3)
C2 C7 C8 C21 179.6(2)
C10 N1 C9 C8 180.0(2)
C10 N1 C9 C18 -1.0(3)
C7 C8 C9 N1 178.86(19)
C21 C8 C9 N1 -0.3(3)
C7 C8 C9 C18 -0.2(3)
C21 C8 C9 C18 -179.28(19)
C11 N2 C10 N1 179.1(2)
C11 N2 C10 C17 -0.6(3)
C9 N1 C10 N2 -179.11(19)
C9 N1 C10 C17 0.6(3)
C10 N2 C11 C12 -179.0(2)
C10 N2 C11 C16 0.0(3)
N2 C11 C12 C13 179.1(2)
C16 C11 C12 C13 0.2(3)
C11 C12 C13 C14 -0.5(4)
C12 C13 C14 C15 0.8(4)
C13 C14 C15 C16 -0.6(4)
C17 N3 C16 C15 179.4(2)
C17 N3 C16 C11 0.0(3)
C14 C15 C16 N3 -179.1(2)
C14 C15 C16 C11 0.3(3)
N2 C11 C16 N3 0.4(3)
C12 C11 C16 N3 179.3(2)
N2 C11 C16 C15 -179.0(2)
C12 C11 C16 C15 0.0(3)
C17 N4 C18 C1 -179.17(19)
C17 N4 C18 C9 0.5(3)
C2 C1 C18 N4 -178.9(2)
C19 C1 C18 N4 -0.3(3)
C2 C1 C18 C9 1.4(3)
C19 C1 C18 C9 -179.97(19)
N1 C9 C18 N4 0.6(3)
C8 C9 C18 N4 179.5(2)
N1 C9 C18 C1 -179.8(2)
C8 C9 C18 C1 -0.8(3)
C18 N4 C17 N3 178.18(19)
C18 N4 C17 C10 -0.9(3)
C16 N3 C17 N4 -179.80(19)
C16 N3 C17 C10 -0.7(3)
N2 C10 C17 N4 -179.9(2)
N1 C10 C17 N4 0.4(3)
N2 C10 C17 N3 1.0(3)
N1 C10 C17 N3 -178.6(2)
C12_1 O1_1 C1_1 C2_1 171.62(19)
K1 O1_1 C1_1 C2_1 -53.3(2)
C3_1 O2_1 C2_1 C1_1 178.10(19)
K1 O2_1 C2_1 C1_1 -47.1(2)
O1_1 C1_1 C2_1 O2_1 68.4(2)
C2_1 O2_1 C3_1 C4_1 174.32(19)
K1 O2_1 C3_1 C4_1 41.2(2)
C5_1 O3_1 C4_1 C3_1 -173.68(19)
K1 O3_1 C4_1 C3_1 56.7(2)
O2_1 C3_1 C4_1 O3_1 -66.3(2)
C4_1 O3_1 C5_1 C6_1 -168.57(18)
K1 O3_1 C5_1 C6_1 -41.3(2)
C7_1 O4_1 C6_1 C5_1 172.89(18)
K1 O4_1 C6_1 C5_1 -57.8(2)
O3_1 C5_1 C6_1 O4_1 65.9(2)
C6_1 O4_1 C7_1 C8_1 178.02(18)
K1 O4_1 C7_1 C8_1 48.1(2)
C9_1 O5_1 C8_1 C7_1 -177.83(18)
K1 O5_1 C8_1 C7_1 59.25(19)
C9_1 O5_1 C8_1 K1 122.92(19)
O4_1 C7_1 C8_1 O5_1 -75.9(2)
O4_1 C7_1 C8_1 K1 -33.49(15)
C8_1 O5_1 C9_1 C10_1 -177.65(19)
K1 O5_1 C9_1 C10_1 -57.4(2)
C11_1 O6_1 C10_1 C9_1 -172.57(19)
K1 O6_1 C10_1 C9_1 -45.1(2)
O5_1 C9_1 C10_1 O6_1 69.5(2)
C10_1 O6_1 C11_1 C12_1 -171.75(18)
K1 O6_1 C11_1 C12_1 58.3(2)
C1_1 O1_1 C12_1 C11_1 173.63(19)
K1 O1_1 C12_1 C11_1 40.8(2)
O6_1 C11_1 C12_1 O1_1 -66.9(2)
C20 Si1 C1_2 C2_2 28.4(2)
C1B_4 Si1 C1_2 C2_2 -97.6(6)
C1_3 Si1 C1_2 C2_2 145.20(18)
C1A_4 Si1 C1_2 C2_2 -85.6(3)
C20 Si1 C1_2 C3_2 154.82(17)
C1B_4 Si1 C1_2 C3_2 28.9(6)
C1_3 Si1 C1_2 C3_2 -88.37(19)
C1A_4 Si1 C1_2 C3_2 40.9(3)
C20 Si1 C1_3 C3_3 53.8(2)
C1B_4 Si1 C1_3 C3_3 170.0(5)
C1_2 Si1 C1_3 C3_3 -64.9(2)
C1A_4 Si1 C1_3 C3_3 168.1(3)
C20 Si1 C1_3 C2_3 179.4(2)
C1B_4 Si1 C1_3 C2_3 -64.4(5)
C1_2 Si1 C1_3 C2_3 60.6(2)
C1A_4 Si1 C1_3 C2_3 -66.4(3)
C22 Si2 C1_5 C2_5 68.86(19)
C1_6 Si2 C1_5 C2_5 -47.3(2)
C1_7 Si2 C1_5 C2_5 -177.25(16)
C22 Si2 C1_5 C3_5 -163.74(18)
C1_6 Si2 C1_5 C3_5 80.1(2)
C1_7 Si2 C1_5 C3_5 -49.9(2)
C22 Si2 C1_6 C3_6 -169.86(17)
C1_5 Si2 C1_6 C3_6 -54.7(2)
C1_7 Si2 C1_6 C3_6 75.46(19)
C22 Si2 C1_6 C2_6 63.5(2)
C1_5 Si2 C1_6 C2_6 178.69(16)
C1_7 Si2 C1_6 C2_6 -51.2(2)
C22 Si2 C1_7 C3_7 -170.20(18)
C1_5 Si2 C1_7 C3_7 75.6(2)
C1_6 Si2 C1_7 C3_7 -54.3(2)
C22 Si2 C1_7 C2_7 62.63(19)
C1_5 Si2 C1_7 C2_7 -51.6(2)
C1_6 Si2 C1_7 C2_7 178.56(16)
C1_9 C2_9 C3_9 C4_9 11.3(3)
C1_9 O1_9 C4_9 C3_9 -29.3(3)
K1 O1_9 C4_9 C3_9 143.8(2)
C2_9 C3_9 C4_9 O1_9 10.2(3)
C4_9 O1_9 C1_9 C2_9 36.7(3)
K1 O1_9 C1_9 C2_9 -137.79(19)
C3_9 C2_9 C1_9 O1_9 -29.0(3)
C2_10 C1_10 O1_10 C4_10 -15.8(3)
O1_10 C1_10 C2_10 C3_10 31.3(4)
C1_10 C2_10 C3_10 C4_10 -33.9(4)
C1_10 O1_10 C4_10 C3_10 -6.6(3)
C2_10 C3_10 C4_10 O1_10 25.9(3)
C4A_8 O1A_8 C1A_8 C2A_8 -27.2(4)
K1 O1A_8 C1A_8 C2A_8 114.0(3)
O1A_8 C1A_8 C2A_8 C3A_8 42.6(5)
C1A_8 C2A_8 C3A_8 C4A_8 -40.1(6)
C1A_8 O1A_8 C4A_8 C3A_8 0.5(5)
K1 O1A_8 C4A_8 C3A_8 -140.0(4)
C2A_8 C3A_8 C4A_8 O1A_8 25.3(6)
C1B_8 C2B_8 C3B_8 C4B_8 54(2)
C2B_8 C3B_8 C4B_8 O1B_8 -43(2)
C1B_8 O1B_8 C4B_8 C3B_8 13(2)
K1 O1B_8 C4B_8 C3B_8 -174.1(15)
C4B_8 O1B_8 C1B_8 C2B_8 27.4(13)
K1 O1B_8 C1B_8 C2B_8 -147.2(8)
C4B_8 O1B_8 C1B_8 K1 174.5(13)
C3B_8 C2B_8 C1B_8 O1B_8 -43.7(14)
C3B_8 C2B_8 C1B_8 K1 -75.3(15)
C20 Si1 C1B_4 C3B_4 -57.7(11)
C1_3 Si1 C1B_4 C3B_4 -170.9(10)
C1_2 Si1 C1B_4 C3B_4 67.7(12)
C20 Si1 C1B_4 C2B_4 63.7(10)
C1_3 Si1 C1B_4 C2B_4 -49.5(10)
C1_2 Si1 C1B_4 C2B_4 -170.9(8)
